data_7701335
loop_
_publ_author_name
'Tran, Randy'
'Kilyanek, Stefan M.'

_publ_section_title
;
 Deoxydehydration of Polyols Catalyzed by a Molybdenum Di-oxo-Complex
 Supported by a Dianionic ONO Pincer Ligand.
;
_journal_name_full 'Dalton Transactions'
_journal_paper_doi 10.1039/C9DT03759D
_journal_year 2019
_chemical_formula_moiety 'C51 H58 Mo N O5 P'
_chemical_formula_sum 'C51 H58 Mo N O5 P'
_chemical_formula_weight 891.89
_space_group_crystal_system triclinic
_space_group_IT_number 2
_space_group_name_Hall '-P 1'
_space_group_name_H-M_alt 'P -1'
_symmetry_space_group_name_Hall '-P 1'
_symmetry_space_group_name_H-M 'P -1'
_atom_sites_solution_hydrogens geom
_atom_sites_solution_primary dual
_atom_sites_solution_secondary difmap
_audit_creation_method SHELXL-2018/3
_audit_update_record
;
2018-12-22 deposited with the CCDC.    2019-10-09 downloaded from the CCDC.
;
_cell_angle_alpha 97.5508(10)
_cell_angle_beta 105.1882(8)
_cell_angle_gamma 102.4915(8)
_cell_formula_units_Z 2
_cell_length_a 9.9185(2)
_cell_length_b 14.9484(4)
_cell_length_c 16.3217(4)
_cell_measurement_reflns_used 9717
_cell_measurement_temperature 100(2)
_cell_measurement_theta_max 30.02
_cell_measurement_theta_min 2.64
_cell_volume 2234.25(9)
_computing_cell_refinement 'SAINT (Bruker, 2016)'
_computing_data_collection 'APEX3 (Bruker, 2018)'
_computing_data_reduction 'SAINT (Bruker, 2016)'
_computing_molecular_graphics 'Mercury (CCDC, 2018)'
_computing_publication_material 'SHELXL-2018/1 (Sheldrick, 2015b)'
_computing_structure_refinement 'SHELXL-2018/3 (Sheldrick, 2018)'
_computing_structure_solution 'SHELXT (Sheldrick, 2015a)'
_diffrn_ambient_temperature 100(2)
_diffrn_measured_fraction_theta_full 0.999
_diffrn_measured_fraction_theta_max 0.999
_diffrn_measurement_device_type 'Bruker Photon II cpad'
_diffrn_measurement_method '\f and \w scans'
_diffrn_radiation_type MoK\a
_diffrn_radiation_wavelength 0.71073
_diffrn_reflns_av_R_equivalents 0.0482
_diffrn_reflns_av_unetI/netI 0.0338
_diffrn_reflns_Laue_measured_fraction_full 0.999
_diffrn_reflns_Laue_measured_fraction_max 0.999
_diffrn_reflns_limit_h_max 13
_diffrn_reflns_limit_h_min -13
_diffrn_reflns_limit_k_max 21
_diffrn_reflns_limit_k_min -21
_diffrn_reflns_limit_l_max 22
_diffrn_reflns_limit_l_min -22
_diffrn_reflns_number 77479
_diffrn_reflns_point_group_measured_fraction_full 0.999
_diffrn_reflns_point_group_measured_fraction_max 0.999
_diffrn_reflns_theta_full 25.242
_diffrn_reflns_theta_max 30.061
_diffrn_reflns_theta_min 2.290
_exptl_absorpt_coefficient_mu 0.377
_exptl_absorpt_correction_T_max 0.6042
_exptl_absorpt_correction_T_min 0.5191
_exptl_absorpt_correction_type multi-scan
_exptl_absorpt_process_details
; 
 SADABS 2016/2: Krause, L., Herbst-Irmer, R., Sheldrick G.M. & Stalke D., 
 J. Appl. Cryst. 48 (2015) 3-10 
;
_exptl_crystal_colour yellow
_exptl_crystal_density_diffrn 1.326
_exptl_crystal_description rod
_exptl_crystal_F_000 936
_exptl_crystal_size_max 0.270
_exptl_crystal_size_mid 0.078
_exptl_crystal_size_min 0.078
_refine_diff_density_max 0.743
_refine_diff_density_min -0.590
_refine_diff_density_rms 0.066
_refine_ls_extinction_method none
_refine_ls_goodness_of_fit_ref 1.007
_refine_ls_hydrogen_treatment constr
_refine_ls_matrix_type full
_refine_ls_number_parameters 544
_refine_ls_number_reflns 13083
_refine_ls_number_restraints 0
_refine_ls_restrained_S_all 1.007
_refine_ls_R_factor_all 0.0357
_refine_ls_R_factor_gt 0.0288
_refine_ls_shift/su_max 0.003
_refine_ls_shift/su_mean 0.000
_refine_ls_structure_factor_coef Fsqd
_refine_ls_weighting_details 'w=1/[\s^2^(Fo^2^)+(0.0320P)^2^+1.5000P] where P=(Fo^2^+2Fc^2^)/3'
_refine_ls_weighting_scheme calc
_refine_ls_wR_factor_gt 0.0703
_refine_ls_wR_factor_ref 0.0744
_reflns_Friedel_coverage 0.000
_reflns_number_gt 11584
_reflns_number_total 13083
_reflns_threshold_expression 'I > 2\s(I)'
_cod_data_source_file c9dt03759d2.cif
_cod_data_source_block 18279
_cod_database_code 7701335
_shelx_space_group_comment
; 
The symmetry employed for this shelxl refinement is uniquely defined 
by the following loop, which should always be used as a source of 
symmetry information in preference to the above space-group names. 
They are only intended as comments. 
;
_shelx_estimated_absorpt_t_min 0.905
_shelx_estimated_absorpt_t_max 0.971

loop_
_space_group_symop_operation_xyz
'x, y, z'
'-x, -y, -z'

loop_
_atom_site_label
_atom_site_type_symbol
_atom_site_fract_x
_atom_site_fract_y
_atom_site_fract_z
_atom_site_U_iso_or_equiv
_atom_site_adp_type
_atom_site_occupancy
_atom_site_site_symmetry_order
_atom_site_calc_flag
_atom_site_refinement_flags_posn
_atom_site_refinement_flags_adp
Mo1 Mo 0.53217(2) 0.81195(2) 0.29915(2) 0.01018(3) Uani 1 1 d . .
P1 P 0.63778(4) 0.60349(2) 0.32988(2) 0.01122(7) Uani 1 1 d . .
O1 O 0.60901(10) 0.87302(7) 0.42099(6) 0.01245(18) Uani 1 1 d . .
O2 O 0.54298(10) 0.73608(7) 0.19355(6) 0.01169(18) Uani 1 1 d . .
O3 O 0.59479(10) 0.69171(7) 0.35289(6) 0.01220(18) Uani 1 1 d . .
O4 O 0.35737(11) 0.75957(8) 0.29319(7) 0.0166(2) Uani 1 1 d . .
O5 O 0.52050(11) 0.90850(7) 0.25648(7) 0.0170(2) Uani 1 1 d . .
N1 N 0.78283(12) 0.85383(8) 0.31636(7) 0.0115(2) Uani 1 1 d . .
C1 C 0.70899(14) 0.85354(9) 0.48478(9) 0.0120(2) Uani 1 1 d . .
C2 C 0.67884(14) 0.83567(10) 0.56182(9) 0.0132(2) Uani 1 1 d . .
C3 C 0.78983(15) 0.81944(10) 0.62610(9) 0.0148(3) Uani 1 1 d . .
H3 H 0.772058 0.809273 0.679003 0.018 Uiso 1 1 calc R U
C4 C 0.92545(15) 0.81727(10) 0.61725(9) 0.0141(3) Uani 1 1 d . .
C5 C 0.95018(14) 0.83369(10) 0.54005(9) 0.0133(2) Uani 1 1 d . .
H5 H 1.040954 0.831625 0.531937 0.016 Uiso 1 1 calc R U
C6 C 0.84539(14) 0.85323(9) 0.47368(9) 0.0122(2) Uani 1 1 d . .
C7 C 0.88474(14) 0.87429(9) 0.39522(9) 0.0124(2) Uani 1 1 d . .
C8 C 1.03057(15) 0.91396(10) 0.40411(10) 0.0164(3) Uani 1 1 d . .
H8 H 1.099017 0.935171 0.460115 0.020 Uiso 1 1 calc R U
C9 C 1.07471(15) 0.92217(11) 0.33113(10) 0.0187(3) Uani 1 1 d . .
H9 H 1.174084 0.945861 0.336172 0.022 Uiso 1 1 calc R U
C10 C 0.97148(15) 0.89526(11) 0.25072(10) 0.0170(3) Uani 1 1 d . .
H10 H 1.000121 0.896789 0.199644 0.020 Uiso 1 1 calc R U
C11 C 0.82519(14) 0.86586(10) 0.24470(9) 0.0129(2) Uani 1 1 d . .
C12 C 0.71696(14) 0.84883(10) 0.15796(9) 0.0128(2) Uani 1 1 d . .
C13 C 0.75140(15) 0.90191(10) 0.09796(9) 0.0145(3) Uani 1 1 d . .
H13 H 0.841016 0.948355 0.114778 0.017 Uiso 1 1 calc R U
C14 C 0.65835(15) 0.88862(10) 0.01463(9) 0.0138(3) Uani 1 1 d . .
C15 C 0.53130(15) 0.81609(10) -0.00904(9) 0.0142(3) Uani 1 1 d . .
H15 H 0.468985 0.804004 -0.066699 0.017 Uiso 1 1 calc R U
C16 C 0.49097(14) 0.76042(10) 0.04744(9) 0.0126(2) Uani 1 1 d . .
C17 C 0.58333(14) 0.78114(9) 0.13345(9) 0.0120(2) Uani 1 1 d . .
C18 C 0.53248(15) 0.83590(11) 0.57780(9) 0.0163(3) Uani 1 1 d . .
C19 C 0.40228(17) 0.78712(14) 0.49902(11) 0.0276(4) Uani 1 1 d . .
H19A H 0.396112 0.825958 0.454937 0.041 Uiso 1 1 calc R U
H19B H 0.313660 0.777650 0.516392 0.041 Uiso 1 1 calc R U
H19C H 0.413456 0.726439 0.475124 0.041 Uiso 1 1 calc R U
C20 C 0.5115(2) 0.7830(2) 0.65016(14) 0.0519(7) Uani 1 1 d . .
H20A H 0.413702 0.778068 0.654767 0.078 Uiso 1 1 calc R U
H20B H 0.582888 0.816934 0.705321 0.078 Uiso 1 1 calc R U
H20C H 0.524447 0.720137 0.636469 0.078 Uiso 1 1 calc R U
C21 C 0.5288(2) 0.93602(15) 0.6042(2) 0.0585(8) Uani 1 1 d . .
H21A H 0.551663 0.971720 0.561084 0.088 Uiso 1 1 calc R U
H21B H 0.600233 0.963959 0.660875 0.088 Uiso 1 1 calc R U
H21C H 0.431972 0.937241 0.607580 0.088 Uiso 1 1 calc R U
C22 C 1.04507(16) 0.79883(12) 0.68864(10) 0.0184(3) Uani 1 1 d . .
C23 C 0.9946(2) 0.7796(2) 0.76694(12) 0.0432(6) Uani 1 1 d . .
H23A H 0.909864 0.725530 0.748678 0.065 Uiso 1 1 calc R U
H23B H 0.968857 0.834490 0.791777 0.065 Uiso 1 1 calc R U
H23C H 1.072803 0.766459 0.810574 0.065 Uiso 1 1 calc R U
C24 C 1.09117(18) 0.71340(12) 0.65364(12) 0.0243(3) Uani 1 1 d . .
H24A H 1.007785 0.658406 0.634526 0.037 Uiso 1 1 calc R U
H24B H 1.167946 0.702006 0.699522 0.037 Uiso 1 1 calc R U
H24C H 1.127167 0.725324 0.604577 0.037 Uiso 1 1 calc R U
C25 C 1.17620(18) 0.88417(13) 0.71767(12) 0.0298(4) Uani 1 1 d . .
H25A H 1.212001 0.895112 0.668337 0.045 Uiso 1 1 calc R U
H25B H 1.252810 0.872809 0.763675 0.045 Uiso 1 1 calc R U
H25C H 1.147736 0.939201 0.739570 0.045 Uiso 1 1 calc R U
C26 C 0.69755(16) 0.94956(11) -0.04892(9) 0.0163(3) Uani 1 1 d . .
C27 C 0.81050(18) 0.91546(12) -0.08453(11) 0.0223(3) Uani 1 1 d . .
H27A H 0.768534 0.850874 -0.116803 0.033 Uiso 1 1 calc R U
H27B H 0.895457 0.918169 -0.036306 0.033 Uiso 1 1 calc R U
H27C H 0.839530 0.955588 -0.123167 0.033 Uiso 1 1 calc R U
C28 C 0.76167(19) 1.05246(11) -0.00303(11) 0.0233(3) Uani 1 1 d . .
H28A H 0.786074 1.090106 -0.044496 0.035 Uiso 1 1 calc R U
H28B H 0.849313 1.058292 0.044462 0.035 Uiso 1 1 calc R U
H28C H 0.690579 1.074672 0.020248 0.035 Uiso 1 1 calc R U
C29 C 0.56506(18) 0.94446(14) -0.12487(11) 0.0277(4) Uani 1 1 d . .
H29A H 0.593276 0.986672 -0.162149 0.042 Uiso 1 1 calc R U
H29B H 0.490549 0.963164 -0.102577 0.042 Uiso 1 1 calc R U
H29C H 0.526625 0.880281 -0.158468 0.042 Uiso 1 1 calc R U
C30 C 0.35235(15) 0.67943(10) 0.01640(9) 0.0142(3) Uani 1 1 d . .
C31 C 0.26997(17) 0.67156(12) -0.07923(10) 0.0218(3) Uani 1 1 d . .
H31A H 0.333133 0.662404 -0.115022 0.033 Uiso 1 1 calc R U
H31B H 0.240019 0.729054 -0.086641 0.033 Uiso 1 1 calc R U
H31C H 0.184190 0.618205 -0.097037 0.033 Uiso 1 1 calc R U
C32 C 0.24725(16) 0.69215(11) 0.06873(10) 0.0190(3) Uani 1 1 d . .
H32A H 0.224212 0.752282 0.064879 0.028 Uiso 1 1 calc R U
H32B H 0.292407 0.690897 0.129502 0.028 Uiso 1 1 calc R U
H32C H 0.158112 0.641375 0.045193 0.028 Uiso 1 1 calc R U
C33 C 0.39426(17) 0.58708(10) 0.02532(10) 0.0189(3) Uani 1 1 d . .
H33A H 0.306867 0.534811 0.004266 0.028 Uiso 1 1 calc R U
H33B H 0.442686 0.588841 0.086343 0.028 Uiso 1 1 calc R U
H33C H 0.459925 0.578800 -0.008972 0.028 Uiso 1 1 calc R U
C34 C 0.69437(15) 0.55819(10) 0.42649(9) 0.0138(3) Uani 1 1 d . .
C35 C 0.65657(15) 0.59166(10) 0.49886(9) 0.0158(3) Uani 1 1 d . .
H35 H 0.604737 0.638244 0.496824 0.019 Uiso 1 1 calc R U
C36 C 0.69500(17) 0.55662(11) 0.57412(10) 0.0192(3) Uani 1 1 d . .
H36 H 0.669325 0.579350 0.623487 0.023 Uiso 1 1 calc R U
C37 C 0.77055(17) 0.48871(11) 0.57716(10) 0.0211(3) Uani 1 1 d . .
H37 H 0.795658 0.464535 0.628443 0.025 Uiso 1 1 calc R U
C38 C 0.80972(18) 0.45586(11) 0.50573(11) 0.0226(3) Uani 1 1 d . .
H38 H 0.862585 0.409819 0.508431 0.027 Uiso 1 1 calc R U
C39 C 0.77183(17) 0.49011(11) 0.43016(10) 0.0199(3) Uani 1 1 d . .
H39 H 0.798419 0.467409 0.381153 0.024 Uiso 1 1 calc R U
C40 C 0.48580(15) 0.51574(10) 0.25458(9) 0.0151(3) Uani 1 1 d . .
C41 C 0.35039(16) 0.53409(11) 0.23524(10) 0.0172(3) Uani 1 1 d . .
H41 H 0.339940 0.592246 0.260397 0.021 Uiso 1 1 calc R U
C42 C 0.23015(17) 0.46677(12) 0.17878(11) 0.0234(3) Uani 1 1 d . .
H42 H 0.137408 0.478768 0.166014 0.028 Uiso 1 1 calc R U
C43 C 0.24578(19) 0.38244(12) 0.14131(11) 0.0280(4) Uani 1 1 d . .
H43 H 0.163848 0.337036 0.102356 0.034 Uiso 1 1 calc R U
C44 C 0.3805(2) 0.36406(12) 0.16041(13) 0.0310(4) Uani 1 1 d . .
H44 H 0.390810 0.306220 0.134439 0.037 Uiso 1 1 calc R U
C45 C 0.50041(18) 0.43023(11) 0.21756(11) 0.0241(3) Uani 1 1 d . .
H45 H 0.592427 0.417183 0.231415 0.029 Uiso 1 1 calc R U
C46 C 0.78576(14) 0.61865(10) 0.28456(9) 0.0130(2) Uani 1 1 d . .
C47 C 0.76412(16) 0.60114(11) 0.19550(10) 0.0181(3) Uani 1 1 d . .
H47 H 0.669322 0.574646 0.156745 0.022 Uiso 1 1 calc R U
C48 C 0.88159(17) 0.62250(12) 0.16335(10) 0.0219(3) Uani 1 1 d . .
H48 H 0.866899 0.610396 0.102612 0.026 Uiso 1 1 calc R U
C49 C 1.02013(16) 0.66144(11) 0.21987(10) 0.0201(3) Uani 1 1 d . .
H49 H 1.099938 0.675970 0.197621 0.024 Uiso 1 1 calc R U
C50 C 1.04270(16) 0.67927(11) 0.30872(10) 0.0181(3) Uani 1 1 d . .
H50 H 1.137714 0.705847 0.347176 0.022 Uiso 1 1 calc R U
C51 C 0.92610(15) 0.65817(10) 0.34124(9) 0.0156(3) Uani 1 1 d . .
H51 H 0.941369 0.670520 0.402032 0.019 Uiso 1 1 calc R U

loop_
_atom_site_aniso_label
_atom_site_aniso_U_11
_atom_site_aniso_U_22
_atom_site_aniso_U_33
_atom_site_aniso_U_23
_atom_site_aniso_U_13
_atom_site_aniso_U_12
Mo1 0.00947(5) 0.01127(6) 0.00983(6) 0.00213(4) 0.00257(4) 0.00318(4)
P1 0.01178(15) 0.01074(16) 0.01144(16) 0.00208(12) 0.00444(12) 0.00247(12)
O1 0.0130(4) 0.0133(5) 0.0108(4) 0.0011(4) 0.0024(3) 0.0051(4)
O2 0.0139(4) 0.0112(4) 0.0101(4) 0.0029(3) 0.0043(3) 0.0021(3)
O3 0.0137(4) 0.0112(4) 0.0121(4) 0.0026(4) 0.0041(4) 0.0037(4)
O4 0.0122(4) 0.0224(5) 0.0138(5) 0.0008(4) 0.0034(4) 0.0037(4)
O5 0.0213(5) 0.0150(5) 0.0157(5) 0.0034(4) 0.0046(4) 0.0076(4)
N1 0.0123(5) 0.0105(5) 0.0112(5) 0.0019(4) 0.0033(4) 0.0020(4)
C1 0.0121(6) 0.0106(6) 0.0114(6) -0.0005(5) 0.0015(5) 0.0031(5)
C2 0.0124(6) 0.0148(6) 0.0115(6) -0.0007(5) 0.0035(5) 0.0037(5)
C3 0.0157(6) 0.0167(7) 0.0121(6) 0.0014(5) 0.0043(5) 0.0050(5)
C4 0.0128(6) 0.0164(7) 0.0120(6) 0.0010(5) 0.0021(5) 0.0046(5)
C5 0.0106(6) 0.0145(6) 0.0132(6) 0.0002(5) 0.0025(5) 0.0029(5)
C6 0.0128(6) 0.0113(6) 0.0105(6) -0.0001(5) 0.0026(5) 0.0017(5)
C7 0.0129(6) 0.0105(6) 0.0132(6) 0.0017(5) 0.0038(5) 0.0025(5)
C8 0.0125(6) 0.0165(7) 0.0166(7) 0.0028(5) 0.0015(5) 0.0003(5)
C9 0.0122(6) 0.0209(7) 0.0218(7) 0.0067(6) 0.0055(5) 0.0003(5)
C10 0.0147(6) 0.0198(7) 0.0171(7) 0.0060(5) 0.0064(5) 0.0022(5)
C11 0.0135(6) 0.0118(6) 0.0131(6) 0.0032(5) 0.0039(5) 0.0025(5)
C12 0.0130(6) 0.0139(6) 0.0122(6) 0.0036(5) 0.0043(5) 0.0035(5)
C13 0.0151(6) 0.0147(6) 0.0149(6) 0.0045(5) 0.0064(5) 0.0034(5)
C14 0.0168(6) 0.0155(6) 0.0131(6) 0.0056(5) 0.0076(5) 0.0071(5)
C15 0.0157(6) 0.0167(7) 0.0118(6) 0.0034(5) 0.0051(5) 0.0064(5)
C16 0.0127(6) 0.0135(6) 0.0123(6) 0.0019(5) 0.0046(5) 0.0039(5)
C17 0.0143(6) 0.0123(6) 0.0113(6) 0.0032(5) 0.0052(5) 0.0048(5)
C18 0.0116(6) 0.0226(7) 0.0139(6) -0.0004(5) 0.0046(5) 0.0042(5)
C19 0.0143(7) 0.0423(10) 0.0199(8) -0.0033(7) 0.0058(6) -0.0006(7)
C20 0.0207(9) 0.119(2) 0.0319(11) 0.0417(13) 0.0159(8) 0.0246(11)
C21 0.0294(10) 0.0271(10) 0.117(2) -0.0219(12) 0.0415(13) 0.0001(8)
C22 0.0159(6) 0.0284(8) 0.0132(6) 0.0045(6) 0.0037(5) 0.0112(6)
C23 0.0319(10) 0.0943(19) 0.0218(9) 0.0304(10) 0.0121(8) 0.0381(11)
C24 0.0211(7) 0.0229(8) 0.0294(9) 0.0067(7) 0.0039(6) 0.0101(6)
C25 0.0210(8) 0.0297(9) 0.0275(9) -0.0061(7) -0.0077(6) 0.0088(7)
C26 0.0172(6) 0.0205(7) 0.0159(7) 0.0086(5) 0.0088(5) 0.0071(5)
C27 0.0257(8) 0.0241(8) 0.0242(8) 0.0077(6) 0.0163(6) 0.0087(6)
C28 0.0323(8) 0.0184(7) 0.0258(8) 0.0100(6) 0.0152(7) 0.0091(6)
C29 0.0234(8) 0.0413(10) 0.0231(8) 0.0211(8) 0.0074(6) 0.0090(7)
C30 0.0149(6) 0.0143(6) 0.0117(6) 0.0019(5) 0.0020(5) 0.0028(5)
C31 0.0201(7) 0.0246(8) 0.0148(7) 0.0046(6) -0.0008(5) 0.0009(6)
C32 0.0138(6) 0.0220(7) 0.0193(7) 0.0028(6) 0.0046(5) 0.0022(5)
C33 0.0216(7) 0.0146(7) 0.0171(7) 0.0009(5) 0.0026(5) 0.0032(5)
C34 0.0149(6) 0.0120(6) 0.0151(6) 0.0045(5) 0.0048(5) 0.0032(5)
C35 0.0177(6) 0.0151(7) 0.0159(7) 0.0041(5) 0.0061(5) 0.0051(5)
C36 0.0231(7) 0.0203(7) 0.0153(7) 0.0051(6) 0.0068(6) 0.0057(6)
C37 0.0244(7) 0.0196(7) 0.0200(7) 0.0091(6) 0.0053(6) 0.0056(6)
C38 0.0278(8) 0.0203(8) 0.0258(8) 0.0105(6) 0.0097(6) 0.0129(6)
C39 0.0268(8) 0.0190(7) 0.0199(7) 0.0069(6) 0.0111(6) 0.0111(6)
C40 0.0159(6) 0.0140(6) 0.0140(6) 0.0016(5) 0.0060(5) 0.0000(5)
C41 0.0170(6) 0.0162(7) 0.0163(7) 0.0032(5) 0.0044(5) 0.0009(5)
C42 0.0175(7) 0.0252(8) 0.0219(8) 0.0049(6) 0.0028(6) -0.0025(6)
C43 0.0254(8) 0.0242(8) 0.0239(8) -0.0029(7) 0.0064(6) -0.0092(6)
C44 0.0314(9) 0.0193(8) 0.0355(10) -0.0101(7) 0.0146(8) -0.0039(7)
C45 0.0214(7) 0.0183(8) 0.0307(9) -0.0034(6) 0.0113(6) 0.0018(6)
C46 0.0129(6) 0.0124(6) 0.0148(6) 0.0022(5) 0.0059(5) 0.0035(5)
C47 0.0138(6) 0.0217(7) 0.0157(7) 0.0000(6) 0.0043(5) 0.0011(5)
C48 0.0194(7) 0.0288(8) 0.0158(7) -0.0002(6) 0.0082(6) 0.0018(6)
C49 0.0158(7) 0.0236(8) 0.0220(7) 0.0031(6) 0.0098(6) 0.0033(6)
C50 0.0130(6) 0.0192(7) 0.0205(7) 0.0027(6) 0.0039(5) 0.0030(5)
C51 0.0154(6) 0.0167(7) 0.0144(6) 0.0030(5) 0.0037(5) 0.0044(5)

loop_
_atom_type_symbol
_atom_type_description
_atom_type_scat_dispersion_real
_atom_type_scat_dispersion_imag
_atom_type_scat_source
C C 0.0033 0.0016 'International Tables Vol C Tables 4.2.6.8 and 6.1.1.4'
H H 0.0000 0.0000 'International Tables Vol C Tables 4.2.6.8 and 6.1.1.4'
N N 0.0061 0.0033 'International Tables Vol C Tables 4.2.6.8 and 6.1.1.4'
O O 0.0106 0.0060 'International Tables Vol C Tables 4.2.6.8 and 6.1.1.4'
P P 0.1023 0.0942 'International Tables Vol C Tables 4.2.6.8 and 6.1.1.4'
Mo Mo -1.6832 0.6857 'International Tables Vol C Tables 4.2.6.8 and 6.1.1.4'

loop_
_geom_angle_atom_site_label_1
_geom_angle_atom_site_label_2
_geom_angle_atom_site_label_3
_geom_angle
O5 Mo1 O4 104.20(5)
O5 Mo1 O1 98.09(5)
O4 Mo1 O1 100.70(4)
O5 Mo1 O2 95.48(4)
O4 Mo1 O2 98.66(4)
O1 Mo1 O2 152.79(4)
O5 Mo1 O3 167.90(4)
O4 Mo1 O3 87.64(4)
O1 Mo1 O3 81.87(4)
O2 Mo1 O3 80.00(4)
O5 Mo1 N1 88.20(5)
O4 Mo1 N1 167.47(5)
O1 Mo1 N1 78.94(4)
O2 Mo1 N1 78.04(4)
O3 Mo1 N1 79.90(4)
O3 P1 C46 114.36(6)
O3 P1 C34 109.01(6)
C46 P1 C34 106.52(6)
O3 P1 C40 110.53(6)
C46 P1 C40 108.37(7)
C34 P1 C40 107.77(7)
C1 O1 Mo1 128.63(8)
C17 O2 Mo1 118.22(8)
P1 O3 Mo1 142.77(6)
C7 N1 C11 119.31(12)
C7 N1 Mo1 122.69(9)
C11 N1 Mo1 117.72(9)
O1 C1 C2 120.60(12)
O1 C1 C6 118.64(12)
C2 C1 C6 120.74(12)
C3 C2 C1 117.15(12)
C3 C2 C18 119.84(12)
C1 C2 C18 123.00(12)
C2 C3 C4 123.90(13)
C2 C3 H3 118.1
C4 C3 H3 118.1
C5 C4 C3 117.23(13)
C5 C4 C22 119.93(12)
C3 C4 C22 122.84(12)
C4 C5 C6 122.03(12)
C4 C5 H5 119.0
C6 C5 H5 119.0
C5 C6 C1 118.91(12)
C5 C6 C7 117.95(12)
C1 C6 C7 123.13(12)
N1 C7 C8 120.67(12)
N1 C7 C6 121.16(12)
C8 C7 C6 118.15(12)
C9 C8 C7 119.83(13)
C9 C8 H8 120.1
C7 C8 H8 120.1
C8 C9 C10 118.75(13)
C8 C9 H9 120.6
C10 C9 H9 120.6
C9 C10 C11 119.90(13)
C9 C10 H10 120.1
C11 C10 H10 120.0
N1 C11 C10 120.91(13)
N1 C11 C12 121.04(12)
C10 C11 C12 118.05(12)
C13 C12 C17 118.95(13)
C13 C12 C11 118.23(12)
C17 C12 C11 122.81(12)
C14 C13 C12 121.99(13)
C14 C13 H13 119.0
C12 C13 H13 119.0
C13 C14 C15 117.14(13)
C13 C14 C26 120.75(13)
C15 C14 C26 122.08(13)
C14 C15 C16 123.62(13)
C14 C15 H15 118.2
C16 C15 H15 118.2
C15 C16 C17 117.24(13)
C15 C16 C30 121.04(12)
C17 C16 C30 121.72(12)
O2 C17 C12 119.29(12)
O2 C17 C16 120.02(12)
C12 C17 C16 120.69(12)
C21 C18 C19 109.14(16)
C21 C18 C20 109.06(19)
C19 C18 C20 105.25(15)
C21 C18 C2 108.90(13)
C19 C18 C2 113.38(12)
C20 C18 C2 110.99(13)
C18 C19 H19A 109.5
C18 C19 H19B 109.5
H19A C19 H19B 109.5
C18 C19 H19C 109.5
H19A C19 H19C 109.5
H19B C19 H19C 109.5
C18 C20 H20A 109.5
C18 C20 H20B 109.5
H20A C20 H20B 109.5
C18 C20 H20C 109.5
H20A C20 H20C 109.5
H20B C20 H20C 109.5
C18 C21 H21A 109.5
C18 C21 H21B 109.5
H21A C21 H21B 109.5
C18 C21 H21C 109.5
H21A C21 H21C 109.5
H21B C21 H21C 109.5
C23 C22 C4 111.68(12)
C23 C22 C25 109.03(16)
C4 C22 C25 109.22(13)
C23 C22 C24 108.26(15)
C4 C22 C24 109.79(12)
C25 C22 C24 108.81(13)
C22 C23 H23A 109.5
C22 C23 H23B 109.5
H23A C23 H23B 109.5
C22 C23 H23C 109.5
H23A C23 H23C 109.5
H23B C23 H23C 109.5
C22 C24 H24A 109.5
C22 C24 H24B 109.5
H24A C24 H24B 109.5
C22 C24 H24C 109.5
H24A C24 H24C 109.5
H24B C24 H24C 109.5
C22 C25 H25A 109.5
C22 C25 H25B 109.5
H25A C25 H25B 109.5
C22 C25 H25C 109.5
H25A C25 H25C 109.5
H25B C25 H25C 109.5
C29 C26 C28 107.61(13)
C29 C26 C14 111.89(12)
C28 C26 C14 110.68(12)
C29 C26 C27 108.94(13)
C28 C26 C27 108.91(13)
C14 C26 C27 108.76(12)
C26 C27 H27A 109.5
C26 C27 H27B 109.5
H27A C27 H27B 109.5
C26 C27 H27C 109.5
H27A C27 H27C 109.5
H27B C27 H27C 109.5
C26 C28 H28A 109.5
C26 C28 H28B 109.5
H28A C28 H28B 109.5
C26 C28 H28C 109.5
H28A C28 H28C 109.5
H28B C28 H28C 109.5
C26 C29 H29A 109.5
C26 C29 H29B 109.5
H29A C29 H29B 109.5
C26 C29 H29C 109.5
H29A C29 H29C 109.5
H29B C29 H29C 109.5
C31 C30 C32 106.94(12)
C31 C30 C16 111.88(12)
C32 C30 C16 111.64(12)
C31 C30 C33 107.67(12)
C32 C30 C33 109.81(12)
C16 C30 C33 108.80(11)
C30 C31 H31A 109.5
C30 C31 H31B 109.5
H31A C31 H31B 109.5
C30 C31 H31C 109.5
H31A C31 H31C 109.5
H31B C31 H31C 109.5
C30 C32 H32A 109.5
C30 C32 H32B 109.5
H32A C32 H32B 109.5
C30 C32 H32C 109.5
H32A C32 H32C 109.5
H32B C32 H32C 109.5
C30 C33 H33A 109.5
C30 C33 H33B 109.5
H33A C33 H33B 109.5
C30 C33 H33C 109.5
H33A C33 H33C 109.5
H33B C33 H33C 109.5
C35 C34 C39 119.80(13)
C35 C34 P1 118.05(11)
C39 C34 P1 122.14(11)
C36 C35 C34 119.83(13)
C36 C35 H35 120.1
C34 C35 H35 120.1
C37 C36 C35 120.13(14)
C37 C36 H36 119.9
C35 C36 H36 119.9
C38 C37 C36 120.30(14)
C38 C37 H37 119.8
C36 C37 H37 119.8
C37 C38 C39 120.14(14)
C37 C38 H38 119.9
C39 C38 H38 119.9
C38 C39 C34 119.78(14)
C38 C39 H39 120.1
C34 C39 H39 120.1
C41 C40 C45 119.86(14)
C41 C40 P1 118.38(11)
C45 C40 P1 121.74(12)
C40 C41 C42 119.74(15)
C40 C41 H41 120.1
C42 C41 H41 120.1
C43 C42 C41 120.09(16)
C43 C42 H42 120.0
C41 C42 H42 120.0
C42 C43 C44 120.25(15)
C42 C43 H43 119.9
C44 C43 H43 119.9
C43 C44 C45 120.00(16)
C43 C44 H44 120.0
C45 C44 H44 120.0
C44 C45 C40 120.04(16)
C44 C45 H45 120.0
C40 C45 H45 120.0
C47 C46 C51 119.60(13)
C47 C46 P1 122.14(11)
C51 C46 P1 117.96(11)
C48 C47 C46 119.92(14)
C48 C47 H47 120.0
C46 C47 H47 120.0
C49 C48 C47 120.13(14)
C49 C48 H48 119.9
C47 C48 H48 119.9
C48 C49 C50 120.35(14)
C48 C49 H49 119.8
C50 C49 H49 119.8
C51 C50 C49 119.84(14)
C51 C50 H50 120.1
C49 C50 H50 120.1
C50 C51 C46 120.16(13)
C50 C51 H51 119.9
C46 C51 H51 119.9

loop_
_geom_bond_atom_site_label_1
_geom_bond_atom_site_label_2
_geom_bond_distance
Mo1 O5 1.6959(10)
Mo1 O4 1.7125(10)
Mo1 O1 1.9484(10)
Mo1 O2 1.9759(10)
Mo1 O3 2.2356(10)
Mo1 N1 2.3594(11)
P1 O3 1.5028(10)
P1 C46 1.7950(14)
P1 C34 1.8003(14)
P1 C40 1.8038(15)
O1 C1 1.3476(16)
O2 C17 1.3560(16)
N1 C7 1.3612(17)
N1 C11 1.3627(17)
C1 C2 1.4116(19)
C1 C6 1.4121(18)
C2 C3 1.3959(19)
C2 C18 1.5414(19)
C3 C4 1.3967(19)
C3 H3 0.9500
C4 C5 1.3876(19)
C4 C22 1.5306(19)
C5 C6 1.4013(19)
C5 H5 0.9500
C6 C7 1.4852(19)
C7 C8 1.4004(19)
C8 C9 1.384(2)
C8 H8 0.9500
C9 C10 1.383(2)
C9 H9 0.9500
C10 C11 1.3950(19)
C10 H10 0.9500
C11 C12 1.4874(19)
C12 C13 1.4027(19)
C12 C17 1.4058(19)
C13 C14 1.390(2)
C13 H13 0.9500
C14 C15 1.399(2)
C14 C26 1.5373(19)
C15 C16 1.3976(19)
C15 H15 0.9500
C16 C17 1.4125(19)
C16 C30 1.5383(19)
C18 C21 1.513(2)
C18 C19 1.526(2)
C18 C20 1.539(2)
C19 H19A 0.9800
C19 H19B 0.9800
C19 H19C 0.9800
C20 H20A 0.9800
C20 H20B 0.9800
C20 H20C 0.9800
C21 H21A 0.9800
C21 H21B 0.9800
C21 H21C 0.9800
C22 C23 1.528(2)
C22 C25 1.531(2)
C22 C24 1.538(2)
C23 H23A 0.9800
C23 H23B 0.9800
C23 H23C 0.9800
C24 H24A 0.9800
C24 H24B 0.9800
C24 H24C 0.9800
C25 H25A 0.9800
C25 H25B 0.9800
C25 H25C 0.9800
C26 C29 1.532(2)
C26 C28 1.535(2)
C26 C27 1.537(2)
C27 H27A 0.9800
C27 H27B 0.9800
C27 H27C 0.9800
C28 H28A 0.9800
C28 H28B 0.9800
C28 H28C 0.9800
C29 H29A 0.9800
C29 H29B 0.9800
C29 H29C 0.9800
C30 C31 1.536(2)
C30 C32 1.537(2)
C30 C33 1.539(2)
C31 H31A 0.9800
C31 H31B 0.9800
C31 H31C 0.9800
C32 H32A 0.9800
C32 H32B 0.9800
C32 H32C 0.9800
C33 H33A 0.9800
C33 H33B 0.9800
C33 H33C 0.9800
C34 C35 1.3941(19)
C34 C39 1.400(2)
C35 C36 1.392(2)
C35 H35 0.9500
C36 C37 1.385(2)
C36 H36 0.9500
C37 C38 1.386(2)
C37 H37 0.9500
C38 C39 1.390(2)
C38 H38 0.9500
C39 H39 0.9500
C40 C41 1.392(2)
C40 C45 1.394(2)
C41 C42 1.395(2)
C41 H41 0.9500
C42 C43 1.385(3)
C42 H42 0.9500
C43 C44 1.386(3)
C43 H43 0.9500
C44 C45 1.389(2)
C44 H44 0.9500
C45 H45 0.9500
C46 C47 1.393(2)
C46 C51 1.4031(19)
C47 C48 1.392(2)
C47 H47 0.9500
C48 C49 1.388(2)
C48 H48 0.9500
C49 C50 1.388(2)
C49 H49 0.9500
C50 C51 1.388(2)
C50 H50 0.9500
C51 H51 0.9500

loop_
_geom_hbond_atom_site_label_D
_geom_hbond_atom_site_label_H
_geom_hbond_atom_site_label_A
_geom_hbond_distance_DH
_geom_hbond_distance_HA
_geom_hbond_distance_DA
_geom_hbond_angle_DHA
_geom_hbond_publ_flag
C41 H41 O4 0.95 2.45 3.3596(19) 161.2 yes

loop_
_geom_torsion_atom_site_label_1
_geom_torsion_atom_site_label_2
_geom_torsion_atom_site_label_3
_geom_torsion_atom_site_label_4
_geom_torsion
C46 P1 O3 Mo1 52.72(12)
C34 P1 O3 Mo1 171.81(9)
C40 P1 O3 Mo1 -69.90(11)
Mo1 O1 C1 C2 -125.77(12)
Mo1 O1 C1 C6 55.48(16)
O1 C1 C2 C3 -177.70(12)
C6 C1 C2 C3 1.0(2)
O1 C1 C2 C18 0.8(2)
C6 C1 C2 C18 179.48(13)
C1 C2 C3 C4 -1.9(2)
C18 C2 C3 C4 179.53(14)
C2 C3 C4 C5 1.0(2)
C2 C3 C4 C22 -179.69(14)
C3 C4 C5 C6 1.0(2)
C22 C4 C5 C6 -178.36(13)
C4 C5 C6 C1 -1.9(2)
C4 C5 C6 C7 177.13(13)
O1 C1 C6 C5 179.54(12)
C2 C1 C6 C5 0.8(2)
O1 C1 C6 C7 0.6(2)
C2 C1 C6 C7 -178.14(13)
C11 N1 C7 C8 4.8(2)
Mo1 N1 C7 C8 -169.05(10)
C11 N1 C7 C6 -173.71(12)
Mo1 N1 C7 C6 12.42(17)
C5 C6 C7 N1 150.62(13)
C1 C6 C7 N1 -30.4(2)
C5 C6 C7 C8 -27.93(19)
C1 C6 C7 C8 151.01(14)
N1 C7 C8 C9 -7.8(2)
C6 C7 C8 C9 170.72(13)
C7 C8 C9 C10 3.4(2)
C8 C9 C10 C11 3.8(2)
C7 N1 C11 C10 2.5(2)
Mo1 N1 C11 C10 176.70(10)
C7 N1 C11 C12 -176.96(12)
Mo1 N1 C11 C12 -2.79(17)
C9 C10 C11 N1 -6.9(2)
C9 C10 C11 C12 172.59(14)
N1 C11 C12 C13 149.05(13)
C10 C11 C12 C13 -30.45(19)
N1 C11 C12 C17 -31.9(2)
C10 C11 C12 C17 148.59(14)
C17 C12 C13 C14 -1.0(2)
C11 C12 C13 C14 178.09(13)
C12 C13 C14 C15 -3.5(2)
C12 C13 C14 C26 178.50(13)
C13 C14 C15 C16 3.2(2)
C26 C14 C15 C16 -178.82(13)
C14 C15 C16 C17 1.6(2)
C14 C15 C16 C30 -177.81(13)
Mo1 O2 C17 C12 57.09(15)
Mo1 O2 C17 C16 -122.41(11)
C13 C12 C17 O2 -173.50(12)
C11 C12 C17 O2 7.5(2)
C13 C12 C17 C16 6.0(2)
C11 C12 C17 C16 -173.03(13)
C15 C16 C17 O2 173.28(12)
C30 C16 C17 O2 -7.3(2)
C15 C16 C17 C12 -6.2(2)
C30 C16 C17 C12 173.17(12)
C3 C2 C18 C21 99.2(2)
C1 C2 C18 C21 -79.2(2)
C3 C2 C18 C19 -139.10(15)
C1 C2 C18 C19 42.5(2)
C3 C2 C18 C20 -20.9(2)
C1 C2 C18 C20 160.69(17)
C5 C4 C22 C23 -178.30(16)
C3 C4 C22 C23 2.4(2)
C5 C4 C22 C25 61.03(18)
C3 C4 C22 C25 -118.31(16)
C5 C4 C22 C24 -58.20(18)
C3 C4 C22 C24 122.47(15)
C13 C14 C26 C29 -162.74(14)
C15 C14 C26 C29 19.33(19)
C13 C14 C26 C28 -42.73(18)
C15 C14 C26 C28 139.34(14)
C13 C14 C26 C27 76.88(17)
C15 C14 C26 C27 -101.05(16)
C15 C16 C30 C31 -1.07(19)
C17 C16 C30 C31 179.56(13)
C15 C16 C30 C32 -120.89(14)
C17 C16 C30 C32 59.75(17)
C15 C16 C30 C33 117.76(14)
C17 C16 C30 C33 -61.61(16)
O3 P1 C34 C35 16.46(13)
C46 P1 C34 C35 140.33(11)
C40 P1 C34 C35 -103.54(12)
O3 P1 C34 C39 -164.69(12)
C46 P1 C34 C39 -40.82(14)
C40 P1 C34 C39 75.31(14)
C39 C34 C35 C36 -0.5(2)
P1 C34 C35 C36 178.33(11)
C34 C35 C36 C37 0.0(2)
C35 C36 C37 C38 0.7(2)
C36 C37 C38 C39 -0.8(3)
C37 C38 C39 C34 0.2(2)
C35 C34 C39 C38 0.4(2)
P1 C34 C39 C38 -178.39(12)
O3 P1 C40 C41 -7.02(13)
C46 P1 C40 C41 -133.07(12)
C34 P1 C40 C41 112.02(12)
O3 P1 C40 C45 174.56(12)
C46 P1 C40 C45 48.51(14)
C34 P1 C40 C45 -66.40(14)
C45 C40 C41 C42 -0.1(2)
P1 C40 C41 C42 -178.54(11)
C40 C41 C42 C43 -0.8(2)
C41 C42 C43 C44 0.7(3)
C42 C43 C44 C45 0.2(3)
C43 C44 C45 C40 -1.1(3)
C41 C40 C45 C44 1.0(2)
P1 C40 C45 C44 179.42(14)
O3 P1 C46 C47 -96.40(13)
C34 P1 C46 C47 143.12(12)
C40 P1 C46 C47 27.39(14)
O3 P1 C46 C51 77.23(12)
C34 P1 C46 C51 -43.25(13)
C40 P1 C46 C51 -158.98(11)
C51 C46 C47 C48 0.3(2)
P1 C46 C47 C48 173.81(12)
C46 C47 C48 C49 -0.2(2)
C47 C48 C49 C50 0.1(3)
C48 C49 C50 C51 -0.1(2)
C49 C50 C51 C46 0.2(2)
C47 C46 C51 C50 -0.3(2)
P1 C46 C51 C50 -174.09(11)
